data_8105409
loop_
_publ_author_name
'Lang, Tianqiong'
'Ye, Jianghai'
'Zou, Taishuang'
'Tian, Xiaolong'
'Zhao, Nengwu'

_publ_section_title
;
 The crystal structure of
 N-((1E,2E)-1,3-bis(4-fluorophenyl)but-2-en-1-ylidene)-4-methylbenzenesulfonamide,
 C23H19F2NO2S
;
_journal_issue 5
_journal_name_full 'Zeitschrift f\"ur Kristallographie - New Crystal Structures'
_journal_page_first 1163
_journal_page_last 1165
_journal_paper_doi 10.1515/ncrs-2020-0225
_journal_volume 235
_journal_year 2020
_chemical_formula_moiety 'C23 H19 F2 N O2 S'
_chemical_formula_sum 'C23 H19 F2 N O2 S'
_chemical_formula_weight 411.45
_space_group_crystal_system orthorhombic
_space_group_IT_number 33
_space_group_name_Hall 'P 2c -2n'
_space_group_name_H-M_alt 'P n a 21'
_atom_sites_solution_hydrogens geom
_audit_creation_method SHELXL-2018/3
_cell_angle_alpha 90
_cell_angle_beta 90
_cell_angle_gamma 90
_cell_formula_units_Z 4
_cell_length_a 13.8754(8)
_cell_length_b 7.7354(5)
_cell_length_c 18.4616(11)
_cell_measurement_reflns_used 5918
_cell_measurement_temperature 300(2)
_cell_measurement_theta_max 30.57
_cell_measurement_theta_min 3.02
_cell_volume 1981.5(2)
_computing_structure_refinement 'SHELXL-2018/3 (Sheldrick, 2018)'
_computing_structure_solution 'SHELXT 2014/5 (Sheldrick, 2014)'
_diffrn_ambient_temperature 300(2)
_diffrn_measured_fraction_theta_full 0.988
_diffrn_measured_fraction_theta_max 0.991
_diffrn_measurement_device_type 'Bruker APEX-II CCD'
_diffrn_measurement_method '\f and \w scans'
_diffrn_radiation_type MoK\a
_diffrn_radiation_wavelength 0.71076
_diffrn_reflns_av_R_equivalents 0.0401
_diffrn_reflns_av_unetI/netI 0.0350
_diffrn_reflns_Laue_measured_fraction_full 0.988
_diffrn_reflns_Laue_measured_fraction_max 0.991
_diffrn_reflns_limit_h_max 19
_diffrn_reflns_limit_h_min -19
_diffrn_reflns_limit_k_max 11
_diffrn_reflns_limit_k_min -11
_diffrn_reflns_limit_l_max 26
_diffrn_reflns_limit_l_min -25
_diffrn_reflns_number 25700
_diffrn_reflns_point_group_measured_fraction_full 0.986
_diffrn_reflns_point_group_measured_fraction_max 0.974
_diffrn_reflns_theta_full 25.243
_diffrn_reflns_theta_max 30.565
_diffrn_reflns_theta_min 3.015
_exptl_absorpt_coefficient_mu 0.201
_exptl_absorpt_correction_T_max 0.7461
_exptl_absorpt_correction_T_min 0.6315
_exptl_absorpt_correction_type multi-scan
_exptl_absorpt_process_details
;
 SADABS 2016/2: Krause, L., Herbst-Irmer, R., Sheldrick G.M. & Stalke D.,
 J. Appl. Cryst. 48 (2015) 3-10
;
_exptl_crystal_colour colorless
_exptl_crystal_density_diffrn 1.379
_exptl_crystal_description block
_exptl_crystal_F_000 856
_exptl_crystal_size_max 0.30
_exptl_crystal_size_mid 0.26
_exptl_crystal_size_min 0.22
_refine_diff_density_max 0.255
_refine_diff_density_min -0.303
_refine_diff_density_rms 0.040
_refine_ls_abs_structure_details
;
 Flack x determined using 2029 quotients [(I+)-(I-)]/[(I+)+(I-)]
 (Parsons, Flack and Wagner, Acta Cryst. B69 (2013) 249-259).
;
_refine_ls_abs_structure_Flack 0.01(3)
_refine_ls_extinction_coef .
_refine_ls_extinction_method none
_refine_ls_goodness_of_fit_ref 1.066
_refine_ls_hydrogen_treatment constr
_refine_ls_matrix_type full
_refine_ls_number_parameters 264
_refine_ls_number_reflns 5918
_refine_ls_number_restraints 1
_refine_ls_restrained_S_all 1.066
_refine_ls_R_factor_all 0.0608
_refine_ls_R_factor_gt 0.0449
_refine_ls_shift/su_max 0.000
_refine_ls_shift/su_mean 0.000
_refine_ls_structure_factor_coef Fsqd
_refine_ls_weighting_details 'w=1/[\s^2^(Fo^2^)+(0.0376P)^2^+0.6156P] where P=(Fo^2^+2Fc^2^)/3'
_refine_ls_weighting_scheme calc
_refine_ls_wR_factor_gt 0.0973
_refine_ls_wR_factor_ref 0.1066
_reflns_Friedel_coverage 0.912
_reflns_Friedel_fraction_full 0.984
_reflns_Friedel_fraction_max 0.956
_reflns_number_gt 4948
_reflns_number_total 5918
_reflns_threshold_expression 'I > 2\s(I)'
_cod_data_source_file suppl_ncrs-2020-0225_suppl.cif
_cod_data_source_block 20200109LGY1084_0m_a
_cod_database_code 8105409
_shelx_shelxl_version_number 2018/3
_shelx_space_group_comment
;
The symmetry employed for this shelxl refinement is uniquely defined
by the following loop, which should always be used as a source of
symmetry information in preference to the above space-group names.
They are only intended as comments.
;

loop_
_space_group_symop_operation_xyz
'x, y, z'
'-x, -y, z+1/2'
'x+1/2, -y+1/2, z'
'-x+1/2, y+1/2, z+1/2'

loop_
_atom_site_label
_atom_site_type_symbol
_atom_site_fract_x
_atom_site_fract_y
_atom_site_fract_z
_atom_site_U_iso_or_equiv
_atom_site_adp_type
_atom_site_occupancy
_atom_site_site_symmetry_order
_atom_site_calc_flag
_atom_site_refinement_flags_posn
_atom_site_refinement_flags_adp
_atom_site_refinement_flags_occupancy
_atom_site_disorder_assembly
_atom_site_disorder_group
S001 S 0.67666(5) 0.76333(10) 0.60380(5) 0.04259(17) Uani 1 1 d . . . . .
N1 N 0.74937(16) 0.8581(3) 0.54463(13) 0.0395(5) Uani 1 1 d . . . . .
F1 F 0.19538(14) 0.9388(4) 0.33216(15) 0.0808(8) Uani 1 1 d . . . . .
O1 O 0.59345(16) 0.6835(4) 0.57307(15) 0.0645(7) Uani 1 1 d . . . . .
C1 C 0.72464(18) 0.9038(3) 0.48069(15) 0.0337(5) Uani 1 1 d . . . . .
O2 O 0.6633(2) 0.8862(3) 0.66112(14) 0.0623(7) Uani 1 1 d . . . . .
F2 F 1.01725(18) 1.1620(3) 0.30411(15) 0.0789(7) Uani 1 1 d . . . . .
C2 C 0.62594(19) 0.8967(4) 0.44907(15) 0.0368(5) Uani 1 1 d . . . . .
H2 H 0.613745 0.812226 0.414414 0.044 Uiso 1 1 calc R U . . .
C3 C 0.55440(19) 1.0015(3) 0.46662(14) 0.0345(5) Uani 1 1 d . . . . .
C5 C 0.45930(18) 0.9899(3) 0.43025(15) 0.0332(5) Uani 1 1 d . . . . .
C4 C 0.5653(3) 1.1355(4) 0.5253(2) 0.0537(8) Uani 1 1 d . . . . .
H4A H 0.632186 1.164913 0.530554 0.081 Uiso 1 1 calc R U . . .
H4B H 0.541468 1.089827 0.570202 0.081 Uiso 1 1 calc R U . . .
H4C H 0.529345 1.236956 0.512520 0.081 Uiso 1 1 calc R U . . .
C6 C 0.3752(2) 1.0301(4) 0.46695(16) 0.0424(6) Uani 1 1 d . . . . .
H6 H 0.378605 1.069358 0.514494 0.051 Uiso 1 1 calc R U . . .
C9 C 0.3635(2) 0.9185(5) 0.32505(18) 0.0491(7) Uani 1 1 d . . . . .
H9 H 0.359053 0.882029 0.277155 0.059 Uiso 1 1 calc R U . . .
C8 C 0.2824(2) 0.9569(5) 0.36452(19) 0.0501(8) Uani 1 1 d . . . . .
C7 C 0.2858(2) 1.0129(5) 0.43399(19) 0.0514(8) Uani 1 1 d . . . . .
H7 H 0.229538 1.039247 0.459014 0.062 Uiso 1 1 calc R U . . .
C10 C 0.4518(2) 0.9356(4) 0.35870(16) 0.0415(6) Uani 1 1 d . . . . .
H10 H 0.507580 0.910276 0.332891 0.050 Uiso 1 1 calc R U . . .
C11 C 0.8022(2) 0.9698(3) 0.43325(15) 0.0356(5) Uani 1 1 d . . . . .
C12 C 0.8986(2) 0.9525(4) 0.45340(18) 0.0411(6) Uani 1 1 d . . . . .
H12 H 0.914161 0.898263 0.496801 0.049 Uiso 1 1 calc R U . . .
C13 C 0.9707(2) 1.0151(4) 0.4095(2) 0.0520(8) Uani 1 1 d . . . . .
H13 H 1.035123 1.002025 0.422418 0.062 Uiso 1 1 calc R U . . .
C14 C 0.9458(3) 1.0973(4) 0.34618(19) 0.0522(8) Uani 1 1 d . . . . .
C15 C 0.8529(3) 1.1160(4) 0.32361(19) 0.0551(8) Uani 1 1 d . . . . .
H15 H 0.838536 1.169988 0.279904 0.066 Uiso 1 1 calc R U . . .
C16 C 0.7803(3) 1.0521(4) 0.36780(17) 0.0470(7) Uani 1 1 d . . . . .
H16 H 0.716311 1.064030 0.353736 0.056 Uiso 1 1 calc R U . . .
C17 C 0.75476(19) 0.5981(4) 0.63357(15) 0.0364(5) Uani 1 1 d . . . . .
C18 C 0.8467(2) 0.6366(4) 0.65922(17) 0.0448(7) Uani 1 1 d . . . . .
H18 H 0.867425 0.750683 0.662301 0.054 Uiso 1 1 calc R U . . .
C19 C 0.9065(2) 0.5035(4) 0.67994(17) 0.0476(7) Uani 1 1 d . . . . .
H19 H 0.968032 0.528994 0.696889 0.057 Uiso 1 1 calc R U . . .
C20 C 0.8772(2) 0.3322(4) 0.67612(16) 0.0451(7) Uani 1 1 d . . . . .
C21 C 0.7843(2) 0.2976(4) 0.65250(19) 0.0508(8) Uani 1 1 d . . . . .
H21 H 0.762717 0.183824 0.650977 0.061 Uiso 1 1 calc R U . . .
C22 C 0.7233(2) 0.4288(4) 0.63124(17) 0.0449(7) Uani 1 1 d . . . . .
H22 H 0.661245 0.403393 0.615404 0.054 Uiso 1 1 calc R U . . .
C23 C 0.9448(3) 0.1857(5) 0.6948(2) 0.0670(10) Uani 1 1 d . . . . .
H23A H 0.941704 0.099054 0.657583 0.100 Uiso 1 1 calc R U . . .
H23B H 0.926120 0.135808 0.740265 0.100 Uiso 1 1 calc R U . . .
H23C H 1.009426 0.229029 0.698255 0.100 Uiso 1 1 calc R U . . .

loop_
_atom_site_aniso_label
_atom_site_aniso_U_11
_atom_site_aniso_U_22
_atom_site_aniso_U_33
_atom_site_aniso_U_23
_atom_site_aniso_U_13
_atom_site_aniso_U_12
S001 0.0354(3) 0.0529(4) 0.0395(3) 0.0074(3) 0.0020(3) 0.0006(3)
N1 0.0335(11) 0.0466(12) 0.0383(11) 0.0038(10) -0.0026(10) -0.0024(10)
F1 0.0387(10) 0.127(2) 0.0768(15) 0.0098(15) -0.0196(11) -0.0048(12)
O1 0.0366(11) 0.0872(18) 0.0696(16) 0.0274(14) -0.0087(10) -0.0135(12)
C1 0.0309(11) 0.0324(11) 0.0378(13) -0.0046(10) -0.0029(10) 0.0008(9)
O2 0.0773(16) 0.0617(14) 0.0480(13) 0.0055(11) 0.0158(12) 0.0195(13)
F2 0.0819(15) 0.0658(13) 0.0890(17) 0.0047(13) 0.0469(14) -0.0043(12)
C2 0.0360(13) 0.0409(13) 0.0335(12) -0.0051(10) -0.0055(10) -0.0008(11)
C3 0.0373(13) 0.0348(12) 0.0315(12) 0.0024(10) -0.0027(10) -0.0021(10)
C5 0.0312(12) 0.0336(11) 0.0350(12) 0.0041(10) -0.0019(10) 0.0013(10)
C4 0.0552(19) 0.0499(17) 0.0560(19) -0.0160(15) -0.0140(15) 0.0141(15)
C6 0.0395(14) 0.0521(15) 0.0356(14) 0.0028(12) 0.0023(11) 0.0070(12)
C9 0.0477(16) 0.0624(18) 0.0372(14) 0.0009(14) -0.0104(13) -0.0005(15)
C8 0.0333(14) 0.0607(18) 0.0563(19) 0.0137(16) -0.0115(13) -0.0031(13)
C7 0.0337(14) 0.068(2) 0.0531(18) 0.0086(17) 0.0052(13) 0.0053(14)
C10 0.0363(13) 0.0524(16) 0.0359(14) -0.0002(12) -0.0012(11) 0.0035(12)
C11 0.0375(13) 0.0319(11) 0.0376(13) -0.0020(11) -0.0002(11) -0.0010(10)
C12 0.0355(13) 0.0370(12) 0.0506(16) 0.0004(11) -0.0017(12) 0.0020(11)
C13 0.0392(15) 0.0454(16) 0.071(2) -0.0061(15) 0.0104(15) -0.0004(13)
C14 0.0595(19) 0.0399(14) 0.0571(19) -0.0051(14) 0.0253(16) -0.0004(14)
C15 0.075(2) 0.0505(17) 0.0395(16) 0.0050(14) 0.0098(16) 0.0019(16)
C16 0.0529(17) 0.0500(16) 0.0382(15) 0.0037(13) -0.0021(13) -0.0007(14)
C17 0.0363(12) 0.0426(13) 0.0301(11) 0.0012(10) 0.0000(10) -0.0025(11)
C18 0.0447(15) 0.0420(14) 0.0478(16) 0.0000(13) -0.0100(13) -0.0110(12)
C19 0.0445(16) 0.0532(16) 0.0452(17) 0.0057(14) -0.0102(12) -0.0052(14)
C20 0.0494(17) 0.0488(15) 0.0371(14) 0.0079(12) 0.0049(12) 0.0025(13)
C21 0.0555(18) 0.0422(15) 0.0545(19) 0.0020(14) 0.0054(15) -0.0113(14)
C22 0.0386(14) 0.0504(16) 0.0457(15) -0.0023(13) 0.0004(12) -0.0129(13)
C23 0.072(2) 0.060(2) 0.068(2) 0.0168(19) 0.0043(19) 0.0172(19)

loop_
_atom_type_symbol
_atom_type_description
_atom_type_scat_dispersion_real
_atom_type_scat_dispersion_imag
_atom_type_scat_source
C C 0.0033 0.0016 'International Tables Vol C Tables 4.2.6.8 and 6.1.1.4'
H H 0.0000 0.0000 'International Tables Vol C Tables 4.2.6.8 and 6.1.1.4'
F F 0.0171 0.0103 'International Tables Vol C Tables 4.2.6.8 and 6.1.1.4'
N N 0.0061 0.0033 'International Tables Vol C Tables 4.2.6.8 and 6.1.1.4'
O O 0.0106 0.0060 'International Tables Vol C Tables 4.2.6.8 and 6.1.1.4'
S S 0.1246 0.1234 'International Tables Vol C Tables 4.2.6.8 and 6.1.1.4'

loop_
_geom_angle_atom_site_label_1
_geom_angle_atom_site_label_2
_geom_angle_atom_site_label_3
_geom_angle
_geom_angle_site_symmetry_1
_geom_angle_site_symmetry_3
O1 S001 O2 118.38(18) . .
O1 S001 N1 114.96(14) . .
O2 S001 N1 105.78(15) . .
O1 S001 C17 107.90(15) . .
O2 S001 C17 109.25(15) . .
N1 S001 C17 98.74(12) . .
C1 N1 S001 124.5(2) . .
N1 C1 C11 116.6(2) . .
N1 C1 C2 126.7(2) . .
C11 C1 C2 116.7(2) . .
C3 C2 C1 124.9(2) . .
C3 C2 H2 117.6 . .
C1 C2 H2 117.6 . .
C2 C3 C5 121.3(2) . .
C2 C3 C4 121.5(3) . .
C5 C3 C4 117.2(2) . .
C6 C5 C10 118.0(3) . .
C6 C5 C3 121.0(2) . .
C10 C5 C3 121.0(2) . .
C3 C4 H4A 109.5 . .
C3 C4 H4B 109.5 . .
H4A C4 H4B 109.5 . .
C3 C4 H4C 109.5 . .
H4A C4 H4C 109.5 . .
H4B C4 H4C 109.5 . .
C5 C6 C7 121.1(3) . .
C5 C6 H6 119.4 . .
C7 C6 H6 119.4 . .
C8 C9 C10 117.9(3) . .
C8 C9 H9 121.1 . .
C10 C9 H9 121.1 . .
C7 C8 F1 118.8(3) . .
C7 C8 C9 122.9(3) . .
F1 C8 C9 118.3(3) . .
C8 C7 C6 118.5(3) . .
C8 C7 H7 120.8 . .
C6 C7 H7 120.8 . .
C9 C10 C5 121.6(3) . .
C9 C10 H10 119.2 . .
C5 C10 H10 119.2 . .
C12 C11 C16 118.8(3) . .
C12 C11 C1 120.5(3) . .
C16 C11 C1 120.7(3) . .
C13 C12 C11 120.5(3) . .
C13 C12 H12 119.8 . .
C11 C12 H12 119.8 . .
C14 C13 C12 118.7(3) . .
C14 C13 H13 120.7 . .
C12 C13 H13 120.7 . .
F2 C14 C15 118.6(3) . .
F2 C14 C13 118.3(3) . .
C15 C14 C13 123.2(3) . .
C14 C15 C16 118.0(3) . .
C14 C15 H15 121.0 . .
C16 C15 H15 121.0 . .
C15 C16 C11 120.9(3) . .
C15 C16 H16 119.6 . .
C11 C16 H16 119.6 . .
C22 C17 C18 120.2(3) . .
C22 C17 S001 118.9(2) . .
C18 C17 S001 120.9(2) . .
C19 C18 C17 119.1(3) . .
C19 C18 H18 120.4 . .
C17 C18 H18 120.4 . .
C18 C19 C20 121.5(3) . .
C18 C19 H19 119.2 . .
C20 C19 H19 119.2 . .
C21 C20 C19 118.2(3) . .
C21 C20 C23 120.3(3) . .
C19 C20 C23 121.5(3) . .
C22 C21 C20 121.2(3) . .
C22 C21 H21 119.4 . .
C20 C21 H21 119.4 . .
C21 C22 C17 119.7(3) . .
C21 C22 H22 120.2 . .
C17 C22 H22 120.2 . .
C20 C23 H23A 109.5 . .
C20 C23 H23B 109.5 . .
H23A C23 H23B 109.5 . .
C20 C23 H23C 109.5 . .
H23A C23 H23C 109.5 . .
H23B C23 H23C 109.5 . .

loop_
_geom_bond_atom_site_label_1
_geom_bond_atom_site_label_2
_geom_bond_distance
_geom_bond_site_symmetry_2
S001 O1 1.427(3) .
S001 O2 1.434(3) .
S001 N1 1.658(3) .
S001 C17 1.764(3) .
N1 C1 1.279(4) .
F1 C8 1.355(3) .
C1 C11 1.478(4) .
C1 C2 1.490(4) .
F2 C14 1.355(4) .
C2 C3 1.322(4) .
C2 H2 0.9300 .
C3 C5 1.483(4) .
C3 C4 1.506(4) .
C5 C6 1.385(4) .
C5 C10 1.390(4) .
C4 H4A 0.9600 .
C4 H4B 0.9600 .
C4 H4C 0.9600 .
C6 C7 1.387(4) .
C6 H6 0.9300 .
C9 C8 1.373(5) .
C9 C10 1.380(4) .
C9 H9 0.9300 .
C8 C7 1.355(5) .
C7 H7 0.9300 .
C10 H10 0.9300 .
C11 C12 1.395(4) .
C11 C16 1.399(4) .
C12 C13 1.376(5) .
C12 H12 0.9300 .
C13 C14 1.375(5) .
C13 H13 0.9300 .
C14 C15 1.363(5) .
C15 C16 1.387(5) .
C15 H15 0.9300 .
C16 H16 0.9300 .
C17 C22 1.382(4) .
C17 C18 1.393(4) .
C18 C19 1.376(4) .
C18 H18 0.9300 .
C19 C20 1.388(5) .
C19 H19 0.9300 .
C20 C21 1.387(5) .
C20 C23 1.511(5) .
C21 C22 1.378(5) .
C21 H21 0.9300 .
C22 H22 0.9300 .
C23 H23A 0.9600 .
C23 H23B 0.9600 .
C23 H23C 0.9600 .
